data_2203423
loop_
_publ_author_name
'Weiming Xu'
'Xiu-Rong Hu'
'Jian-Ming Gu'
'Xian Huang'

_publ_section_title 5-{2-[3-(4-Methoxyphenyl)-4,5-dihydroisoxazol-5-yl]vinyl}-3-<i>p</i>-tolylisoxazole
_journal_issue 4
_journal_name_full 'Acta Crystallographica Section E'
_journal_page_first o676
_journal_page_last o677
_journal_paper_doi 10.1107/S1600536804006269
_journal_volume 60
_journal_year 2004
_chemical_formula_iupac 'C22 H20 N2 O3'
_chemical_formula_moiety 'C22 H20 N2 O3'
_chemical_formula_sum 'C22 H20 N2 O3'
_chemical_formula_weight 360.41
_space_group_IT_number 29
_symmetry_cell_setting orthorhombic
_symmetry_space_group_name_Hall 'P 2c -2ac'
_symmetry_space_group_name_H-M 'P c a 21'
_cell_angle_alpha 90
_cell_angle_beta 90
_cell_angle_gamma 90
_cell_formula_units_Z 4
_cell_length_a 9.9819(2)
_cell_length_b 22.3639(4)
_cell_length_c 8.41500(10)
_cell_measurement_reflns_used 18400
_cell_measurement_temperature 296.0(10)
_cell_measurement_theta_max 27.4
_cell_measurement_theta_min 2.2
_cell_volume 1878.52(6)
_computing_cell_refinement PROCESS-AUTO
_computing_data_collection 'PROCESS-AUTO (Rigaku/MSC and Rigaku Corporation, 1998)'
_computing_data_reduction 'CrystalStructure (Rigaku/MSC and Rigaku Corporation, 2001)'
_computing_molecular_graphics 'Ortep-3 for Windows (Farrugia, 1997)'
_computing_publication_material CrystalStructure
_computing_structure_refinement 'CRYSTALS (Watin et al., 1996)'
_computing_structure_solution 'SIR92 (Altomare et al., 1993)'
_diffrn_detector_area_resol_mean 10.00
_diffrn_measured_fraction_theta_full 0.9891
_diffrn_measured_fraction_theta_max 0.9899
_diffrn_measurement_device_type 'Rigaku R-AXIS RAPID'
_diffrn_measurement_method \w
_diffrn_radiation_type 'Mo K\a'
_diffrn_radiation_wavelength 0.7107
_diffrn_reflns_av_R_equivalents 0.032
_diffrn_reflns_limit_h_max 12
_diffrn_reflns_limit_h_min -12
_diffrn_reflns_limit_k_max 29
_diffrn_reflns_limit_k_min -29
_diffrn_reflns_limit_l_max 10
_diffrn_reflns_limit_l_min -9
_diffrn_reflns_number 15501
_diffrn_reflns_theta_full 27.50
_diffrn_reflns_theta_max 27.47
_exptl_absorpt_coefficient_mu 0.086
_exptl_absorpt_correction_type none
_exptl_crystal_colour yellow
_exptl_crystal_density_diffrn 1.274
_exptl_crystal_density_method 'not measured'
_exptl_crystal_description platelet
_exptl_crystal_F_000 760.00
_exptl_crystal_size_max 0.45
_exptl_crystal_size_mid 0.34
_exptl_crystal_size_min 0.10
_refine_diff_density_max 0.24
_refine_diff_density_min -0.34
_refine_ls_extinction_method none
_refine_ls_goodness_of_fit_ref 1.006
_refine_ls_hydrogen_treatment constr
_refine_ls_number_parameters 244
_refine_ls_number_reflns 1637
_refine_ls_R_factor_gt 0.0480
_refine_ls_shift/su_max 0.0000
_refine_ls_structure_factor_coef Fsqd
_refine_ls_weighting_details 'w = 1/[0.001Fo^2^ + 0.76\s^2^(Fo)]/(4Fo^2^)'
_refine_ls_weighting_scheme calc
_refine_ls_wR_factor_ref 0.1130
_reflns_number_gt 1257
_reflns_number_total 2283
_reflns_threshold_expression F^2^>2.0\s(F^2^)
_cod_data_source_file dn6129.cif
_cod_data_source_block I
_cod_database_code 2203423

loop_
_symmetry_equiv_pos_as_xyz
x,y,z
-x+1/2,y,z+1/2
x+1/2,-y,z
-x,-y,z+1/2

loop_
_atom_site_label
_atom_site_fract_x
_atom_site_fract_y
_atom_site_fract_z
_atom_site_U_iso_or_equiv
_atom_site_adp_type
_atom_site_calc_flag
_atom_site_occupancy
_atom_site_type_symbol
O1 0.9390(2) 0.28823(9) 0.3996(3) 0.0821(8) Uani d 1.00 O
O2 1.0014(2) 0.48420(10) 0.1209(3) 0.0855(8) Uani d 1.00 O
O3 0.8800(2) 0.79107(9) 0.5089(3) 0.0778(7) Uani d 1.00 O
N1 0.9517(3) 0.22760(10) 0.4441(3) 0.0812(9) Uani d 1.00 N
N2 1.0124(2) 0.54520(10) 0.1636(3) 0.0751(9) Uani d 1.00 N
C1 0.8815(5) -0.06140(10) 0.3767(6) 0.122(2) Uani d 1.00 C
C2 0.8840(4) 0.00610(10) 0.3626(4) 0.0820(10) Uani d 1.00 C
C3 0.9774(4) 0.0398(2) 0.4437(5) 0.0890(10) Uani d 1.00 C
C4 0.9797(3) 0.10140(10) 0.4326(4) 0.0800(10) Uani d 1.00 C
C5 0.8882(3) 0.13180(10) 0.3400(4) 0.0636(8) Uani d 1.00 C
C6 0.7941(3) 0.0980(2) 0.2571(4) 0.0840(10) Uani d 1.00 C
C7 0.7932(4) 0.0363(2) 0.2716(5) 0.0960(10) Uani d 1.00 C
C8 0.8903(2) 0.19750(10) 0.3314(4) 0.0598(8) Uani d 1.00 C
C9 0.8392(3) 0.23610(10) 0.2148(4) 0.0664(9) Uani d 1.00 C
C10 0.8724(2) 0.29170(10) 0.2608(4) 0.0619(9) Uani d 1.00 C
C11 0.8531(3) 0.35060(10) 0.1925(4) 0.0666(9) Uani d 1.00 C
C12 0.8990(3) 0.40130(10) 0.2519(4) 0.0693(9) Uani d 1.00 C
C13 0.8749(3) 0.46040(10) 0.1784(4) 0.0710(10) Uani d 1.00 C
C14 0.8232(2) 0.50870(10) 0.2915(4) 0.0678(9) Uani d 1.00 C
C15 0.9164(2) 0.55920(10) 0.2564(3) 0.0577(8) Uani d 1.00 C
C16 0.9052(2) 0.61930(10) 0.3237(3) 0.0567(8) Uani d 1.00 C
C17 0.9904(2) 0.66570(10) 0.2760(4) 0.0656(9) Uani d 1.00 C
C18 0.9783(3) 0.72190(10) 0.3394(4) 0.0690(10) Uani d 1.00 C
C19 0.8827(3) 0.73350(10) 0.4545(4) 0.0630(9) Uani d 1.00 C
C20 0.7987(3) 0.68880(10) 0.5044(4) 0.0674(9) Uani d 1.00 C
C21 0.8103(3) 0.63230(10) 0.4392(4) 0.0690(9) Uani d 1.00 C
C22 0.7923(3) 0.80350(10) 0.6396(4) 0.0820(10) Uani d 1.00 C
H1 0.8678 -0.0717 0.4911 0.146 Uiso c 1.00 H
H2 0.8062 -0.0781 0.3122 0.146 Uiso c 1.00 H
H3 0.9682 -0.0787 0.3390 0.146 Uiso c 1.00 H
H4 1.0466 0.0186 0.5087 0.107 Uiso c 1.00 H
H5 1.0483 0.1251 0.4920 0.096 Uiso c 1.00 H
H6 0.7270 0.1196 0.1901 0.101 Uiso c 1.00 H
H7 0.7241 0.0124 0.2134 0.116 Uiso c 1.00 H
H8 0.7870 0.2243 0.1184 0.080 Uiso c 1.00 H
H9 0.8007 0.3533 0.0914 0.080 Uiso c 1.00 H
H10 0.9538 0.3993 0.3512 0.083 Uiso c 1.00 H
H11 0.8107 0.4560 0.0879 0.085 Uiso c 1.00 H
H12 0.7275 0.5200 0.2733 0.081 Uiso c 1.00 H
H13 0.8348 0.4949 0.4037 0.081 Uiso c 1.00 H
H14 1.0600 0.6572 0.1935 0.079 Uiso c 1.00 H
H15 1.0394 0.7546 0.3030 0.083 Uiso c 1.00 H
H16 0.7291 0.6974 0.5868 0.081 Uiso c 1.00 H
H17 0.7482 0.5996 0.4732 0.083 Uiso c 1.00 H
H18 0.7978 0.8468 0.6687 0.098 Uiso c 1.00 H
H19 0.6982 0.7935 0.6085 0.098 Uiso c 1.00 H
H20 0.8194 0.7785 0.7327 0.098 Uiso c 1.00 H

loop_
_atom_site_aniso_label
_atom_site_aniso_U_11
_atom_site_aniso_U_22
_atom_site_aniso_U_33
_atom_site_aniso_U_12
_atom_site_aniso_U_13
_atom_site_aniso_U_23
O1 0.1030(10) 0.071(2) 0.0720(10) 0.0050(10) -0.0240(10) -0.0100(10)
O2 0.0870(10) 0.082(2) 0.088(2) -0.0010(10) 0.0290(10) -0.0060(10)
O3 0.0840(10) 0.069(2) 0.080(2) 0.0020(10) 0.0070(10) 0.0110(10)
N1 0.103(2) 0.069(2) 0.071(2) 0.0010(10) -0.020(2) -0.0040(10)
N2 0.0750(10) 0.076(2) 0.074(2) 0.0060(10) 0.0190(10) 0.0030(10)
C1 0.157(4) 0.078(3) 0.130(4) -0.029(2) 0.021(3) -0.006(2)
C2 0.093(2) 0.075(2) 0.078(2) -0.017(2) 0.018(2) -0.003(2)
C3 0.097(2) 0.080(2) 0.090(3) -0.008(2) -0.010(2) 0.010(2)
C4 0.084(2) 0.070(2) 0.086(2) -0.013(2) -0.015(2) -0.003(2)
C5 0.0600(10) 0.076(2) 0.055(2) -0.005(2) 0.0060(10) -0.005(2)
C6 0.084(2) 0.093(3) 0.076(2) -0.014(2) -0.012(2) -0.002(2)
C7 0.107(3) 0.089(3) 0.094(3) -0.033(2) -0.006(2) -0.015(2)
C8 0.0490(10) 0.074(2) 0.056(2) -0.0030(10) 0.0050(10) -0.006(2)
C9 0.0590(10) 0.080(2) 0.060(2) -0.0080(10) -0.0050(10) -0.007(2)
C10 0.0500(10) 0.081(2) 0.055(2) 0.0040(10) 0.0000(10) -0.005(2)
C11 0.0600(10) 0.081(2) 0.059(2) 0.0080(10) 0.0000(10) 0.004(2)
C12 0.0640(10) 0.076(2) 0.068(2) 0.0030(10) -0.0130(10) 0.003(2)
C13 0.071(2) 0.078(2) 0.063(2) 0.0000(10) -0.013(2) 0.005(2)
C14 0.0570(10) 0.073(2) 0.073(2) -0.0020(10) 0.0030(10) 0.009(2)
C15 0.0490(10) 0.075(2) 0.0490(10) 0.0080(10) -0.0010(10) 0.0170(10)
C16 0.0480(10) 0.072(2) 0.050(2) 0.0090(10) 0.0000(10) 0.0160(10)
C17 0.0520(10) 0.085(2) 0.060(2) 0.0000(10) 0.0100(10) 0.013(2)
C18 0.062(2) 0.075(2) 0.071(2) -0.0080(10) 0.010(2) 0.017(2)
C19 0.0590(10) 0.064(2) 0.065(2) 0.0080(10) -0.001(2) 0.0160(10)
C20 0.062(2) 0.066(2) 0.074(2) 0.0070(10) 0.0210(10) 0.019(2)
C21 0.0600(10) 0.068(2) 0.078(2) 0.0020(10) 0.017(2) 0.020(2)
C22 0.082(2) 0.080(2) 0.083(2) 0.012(2) 0.008(2) -0.001(2)

loop_
_atom_type_symbol
_atom_type_description
_atom_type_scat_dispersion_real
_atom_type_scat_dispersion_imag
_atom_type_scat_source
C C 0.006 0.003
;
International Tables for Crystallography
(1992, Vol. C, Tables 4.2.6.8 and 6.1.1.4)
;
H H 0.000 0.000
;
International Tables for Crystallography
(1992, Vol. C, Table 6.1.1.4)
;
N N 0.011 0.006
;
International Tables for Crystallography
(1992, Vol. C, Tables 4.2.6.8 and 6.1.1.4)
;
O O 0.017 0.010
;
International Tables for Crystallography
(1992, Vol. C, Tables 4.2.6.8 and 6.1.1.4)
;

loop_
_geom_angle_atom_site_label_1
_geom_angle_atom_site_label_2
_geom_angle_atom_site_label_3
_geom_angle
_geom_angle_publ_flag
N1 O1 C10 109.3(2) ?
N2 O2 C13 109.62(19) ?
C19 O3 C22 116.9(2) yes
O1 N1 C8 105.0(2) ?
O2 N2 C15 109.5(2) ?
C2 C1 H1 108.0 ?
C2 C1 H2 110.0 ?
H1 C1 H2 109.5 ?
C2 C1 H3 110.4 ?
H1 C1 H3 109.5 ?
H2 C1 H3 109.5 ?
C1 C2 C3 121.1(4) ?
C1 C2 C7 121.7(3) ?
C3 C2 C7 117.2(3) yes
C2 C3 C4 121.5(4) ?
C2 C3 H4 118.6 ?
C4 C3 H4 119.9 ?
C3 C4 C5 121.2(3) ?
C3 C4 H5 120.4 ?
C5 C4 H5 118.4 ?
C4 C5 C6 117.6(3) yes
C4 C5 C8 120.6(2) ?
C6 C5 C8 121.8(3) ?
C5 C6 C7 120.0(3) ?
C5 C6 H6 118.2 ?
C7 C6 H6 121.7 ?
C2 C7 C6 122.5(3) ?
C2 C7 H7 118.0 ?
C6 C7 H7 119.5 ?
N1 C8 C5 118.9(3) ?
N1 C8 C9 111.0(3) ?
C5 C8 C9 130.1(3) yes
C8 C9 C10 106.2(3) ?
C8 C9 H8 126.5 ?
C10 C9 H8 127.3 ?
O1 C10 C9 108.5(3) ?
O1 C10 C11 117.6(3) ?
C9 C10 C11 133.9(3) yes
C10 C11 C12 125.7(3) ?
C10 C11 H9 117.5 ?
C12 C11 H9 116.8 ?
C11 C12 C13 123.5(3) ?
C11 C12 H10 117.9 ?
C13 C12 H10 118.6 ?
O2 C13 C12 109.0(2) ?
O2 C13 C14 104.0(2) yes
C12 C13 C14 115.2(3) ?
O2 C13 H11 109.9 ?
C12 C13 H11 109.6 ?
C14 C13 H11 109.1 ?
C13 C14 C15 101.6(2) yes
C13 C14 H12 113.9 ?
C15 C14 H12 112.0 ?
C13 C14 H13 109.3 ?
C15 C14 H13 110.4 ?
H12 C14 H13 109.5 ?
N2 C15 C14 113.8(3) ?
N2 C15 C16 121.3(2) ?
C14 C15 C16 124.8(2) ?
C15 C16 C17 121.5(2) ?
C15 C16 C21 121.0(2) ?
C17 C16 C21 117.5(3) yes
C16 C17 C18 120.9(3) ?
C16 C17 H14 118.7 ?
C18 C17 H14 120.4 ?
C17 C18 C19 120.3(3) ?
C17 C18 H15 119.8 ?
C19 C18 H15 119.9 ?
O3 C19 C18 115.1(3) ?
O3 C19 C20 124.9(3) ?
C18 C19 C20 120.0(3) ?
C19 C20 C21 119.6(3) ?
C19 C20 H16 119.9 ?
C21 C20 H16 120.5 ?
C16 C21 C20 121.7(3) ?
C16 C21 H17 118.1 ?
C20 C21 H17 120.2 ?
O3 C22 H18 110.0 ?
O3 C22 H19 109.2 ?
H18 C22 H19 109.5 ?
O3 C22 H20 109.1 ?
H18 C22 H20 109.5 ?
H19 C22 H20 109.5 ?

loop_
_geom_bond_atom_site_label_1
_geom_bond_atom_site_label_2
_geom_bond_distance
_geom_bond_publ_flag
O1 N1 1.412(3) yes
O1 C10 1.346(3) yes
O2 N2 1.416(3) yes
O2 C13 1.453(3) yes
O3 C19 1.366(3) yes
O3 C22 1.433(4) yes
N1 C8 1.315(4) yes
N2 C15 1.275(3) yes
C1 C2 1.514(4) yes
C1 H1 1.000 ?
C1 H2 1.000 ?
C1 H3 1.000 ?
C2 C3 1.379(5) yes
C2 C7 1.365(5) yes
C3 C4 1.382(4) yes
C3 H4 1.000 ?
C4 C5 1.379(4) yes
C4 H5 1.000 ?
C5 C6 1.392(4) yes
C5 C8 1.472(4) yes
C6 C7 1.386(5) yes
C6 H6 1.000 ?
C7 H7 1.000 ?
C8 C9 1.403(4) yes
C9 C10 1.345(4) yes
C9 H8 1.000 ?
C10 C11 1.450(4) yes
C11 C12 1.321(4) yes
C11 H9 1.000 ?
C12 C13 1.478(4) yes
C12 H10 1.000 ?
C13 C14 1.530(4) yes
C13 H11 1.000 ?
C14 C15 1.493(4) yes
C14 H12 1.000 ?
C14 H13 1.000 ?
C15 C16 1.463(4) yes
C16 C17 1.400(4) yes
C16 C21 1.388(4) yes
C17 C18 1.372(4) yes
C17 H14 1.000 ?
C18 C19 1.384(4) yes
C18 H15 1.000 ?
C19 C20 1.370(4) yes
C20 C21 1.384(4) yes
C20 H16 1.000 ?
C21 H17 1.000 ?
C22 H18 1.000 ?
C22 H19 1.000 ?
C22 H20 1.000 ?

loop_
_geom_torsion_atom_site_label_1
_geom_torsion_atom_site_label_2
_geom_torsion_atom_site_label_3
_geom_torsion_atom_site_label_4
_geom_torsion
C10 O1 N1 C8 -1.0(4)
N1 O1 C10 C9 1.1(4)
N1 O1 C10 C11 -178.0(3)
C13 O2 N2 C15 8.1(5)
N2 O2 C13 C12 -135.4(3)
N2 O2 C13 C14 -12.1(4)
C22 O3 C19 C18 -173.7(4)
C22 O3 C19 C20 7.0(6)
O1 N1 C8 C5 178.5(3)
O1 N1 C8 C9 0.5(4)
O2 N2 C15 C14 -0.2(4)
O2 N2 C15 C16 178.0(3)
C1 C2 C3 C4 -179.4(5)
C7 C2 C3 C4 -0.3(8)
C1 C2 C7 C6 -179.9(5)
C3 C2 C7 C6 1.1(8)
C2 C3 C4 C5 0.1(7)
C3 C4 C5 C6 -0.5(7)
C3 C4 C5 C8 179.0(4)
C4 C5 C6 C7 1.1(7)
C8 C5 C6 C7 -178.3(4)
C4 C5 C8 N1 -19.5(6)
C4 C5 C8 C9 158.1(4)
C6 C5 C8 N1 160.0(4)
C6 C5 C8 C9 -22.4(7)
C5 C6 C7 C2 -1.5(7)
N1 C8 C9 C10 0.2(5)
C5 C8 C9 C10 -177.6(4)
C8 C9 C10 O1 -0.8(4)
C8 C9 C10 C11 178.1(4)
O1 C10 C11 C12 2.4(6)
C9 C10 C11 C12 -176.5(4)
C10 C11 C12 C13 -179.2(4)
C11 C12 C13 O2 -113.2(4)
C11 C12 C13 C14 130.5(4)
O2 C13 C14 C15 11.0(4)
C12 C13 C14 C15 130.2(4)
C13 C14 C15 N2 -7.2(5)
C13 C14 C15 C16 174.8(4)
N2 C15 C16 C17 7.0(6)
N2 C15 C16 C21 -172.2(3)
C14 C15 C16 C17 -175.1(3)
C14 C15 C16 C21 5.7(6)
C15 C16 C17 C18 179.6(3)
C21 C16 C17 C18 -1.2(6)
C15 C16 C21 C20 179.8(3)
C17 C16 C21 C20 0.6(6)
C16 C17 C18 C19 1.3(6)
C17 C18 C19 O3 179.9(3)
C17 C18 C19 C20 -0.7(6)
O3 C19 C20 C21 179.4(3)
C18 C19 C20 C21 0.1(6)
C19 C20 C21 C16 0.0(6)
